data_4327505
loop_
_publ_author_name
'Jaehong Han'
'Dimitri Coucouvanis'

_publ_section_title
;
 Synthesis and Structure of Singly Bridged and Doubly Bridged [MoFe3S4]
 Double Cubanes with Bidentate Phosphine Ligands
;
_journal_name_full 'Inorganic Chemistry'
_journal_page_first 2738
_journal_page_last 2746
_journal_paper_doi 10.1021/ic010913+
_journal_volume 41
_journal_year 2002
_chemical_formula_moiety Fe4S4(depe)2Cl2
_chemical_formula_sum 'C20 H48 Cl2 Fe4 P4 S4'
_chemical_formula_weight 835.00
_chemical_name_systematic
;
  ?
;
_space_group_IT_number 14
_symmetry_cell_setting monoclinic
_symmetry_space_group_name_Hall '-P 2yn'
_symmetry_space_group_name_H-M 'P 1 21/n 1'
_atom_sites_solution_hydrogens geom
_atom_sites_solution_primary direct
_atom_sites_solution_secondary difmap
_audit_creation_method SHELXL-97
_cell_angle_alpha 90.00
_cell_angle_beta 105.3810(10)
_cell_angle_gamma 90.00
_cell_formula_units_Z 4
_cell_length_a 13.85750(10)
_cell_length_b 15.0055(2)
_cell_length_c 17.01310(10)
_cell_measurement_temperature 158(2)
_cell_volume 3410.97(6)
_computing_cell_refinement 'Bruker SMART'
_computing_data_collection 'Bruker SMART'
_computing_data_reduction 'Bruker SHELXTL'
_computing_molecular_graphics 'Bruker SHELXTL'
_computing_publication_material 'Bruker SHELXTL'
_computing_structure_refinement 'SHELXL-97 (Sheldrick, 1997)'
_computing_structure_solution 'SHELXS-97 (Sheldrick, 1990)'
_diffrn_ambient_temperature 158(2)
_diffrn_measured_fraction_theta_full 0.998
_diffrn_measured_fraction_theta_max 0.998
_diffrn_measurement_device_type 'CCD area detector'
_diffrn_measurement_method 'phi and omega scans'
_diffrn_radiation_monochromator graphite
_diffrn_radiation_source 'fine-focus sealed tube'
_diffrn_radiation_type MoK\a
_diffrn_radiation_wavelength 0.71073
_diffrn_reflns_av_R_equivalents 0.0492
_diffrn_reflns_av_sigmaI/netI 0.0391
_diffrn_reflns_limit_h_max 17
_diffrn_reflns_limit_h_min -17
_diffrn_reflns_limit_k_max 18
_diffrn_reflns_limit_k_min -18
_diffrn_reflns_limit_l_max 21
_diffrn_reflns_limit_l_min -21
_diffrn_reflns_number 30875
_diffrn_reflns_theta_full 26.39
_diffrn_reflns_theta_max 26.39
_diffrn_reflns_theta_min 2.48
_exptl_absorpt_coefficient_mu 2.268
_exptl_absorpt_correction_type none
_exptl_crystal_colour brown
_exptl_crystal_density_diffrn 1.626
_exptl_crystal_description block
_exptl_crystal_F_000 1720
_exptl_crystal_size_max 0.18
_exptl_crystal_size_mid 0.20
_exptl_crystal_size_min 0.20
_refine_diff_density_max 0.477
_refine_diff_density_min -0.499
_refine_diff_density_rms 0.108
_refine_ls_extinction_method none
_refine_ls_goodness_of_fit_ref 1.092
_refine_ls_hydrogen_treatment mixed
_refine_ls_matrix_type full
_refine_ls_number_parameters 306
_refine_ls_number_reflns 6979
_refine_ls_number_restraints 0
_refine_ls_restrained_S_all 1.092
_refine_ls_R_factor_all 0.0543
_refine_ls_R_factor_gt 0.0340
_refine_ls_shift/su_max 0.001
_refine_ls_shift/su_mean 0.000
_refine_ls_structure_factor_coef Fsqd
_refine_ls_weighting_details 'calc w=1/[\s^2^(Fo^2^)+(0.1000P)^2^+0.0000P] where P=(Fo^2^+2Fc^2^)/3'
_refine_ls_weighting_scheme calc
_refine_ls_wR_factor_gt 0.0603
_refine_ls_wR_factor_ref 0.0663
_reflns_number_gt 5593
_reflns_number_total 6979
_reflns_threshold_expression >2sigma(I)
_cod_data_source_file ic0109132B_4.cif
_cod_data_source_block compound11
_cod_database_code 4327505

loop_
_symmetry_equiv_pos_as_xyz
'x, y, z'
'-x+1/2, y+1/2, -z+1/2'
'-x, -y, -z'
'x-1/2, -y-1/2, z-1/2'

loop_
_atom_site_label
_atom_site_type_symbol
_atom_site_fract_x
_atom_site_fract_y
_atom_site_fract_z
_atom_site_U_iso_or_equiv
_atom_site_adp_type
_atom_site_occupancy
_atom_site_symmetry_multiplicity
_atom_site_calc_flag
_atom_site_refinement_flags
Fe1 Fe 0.75725(3) 0.63673(3) 0.07656(3) 0.01594(10) Uani 1 1 d .
Fe2 Fe 0.93292(3) 0.63117(3) 0.18928(3) 0.01675(10) Uani 1 1 d .
Fe3 Fe 0.82665(3) 0.79018(3) 0.16279(2) 0.01393(10) Uani 1 1 d .
Fe4 Fe 0.92038(3) 0.71782(3) 0.04280(2) 0.01500(10) Uani 1 1 d .
S1 S 0.99072(6) 0.77133(5) 0.16985(4) 0.01743(16) Uani 1 1 d .
S2 S 0.76689(6) 0.77697(5) 0.02612(4) 0.01665(16) Uani 1 1 d .
S3 S 0.89868(6) 0.56909(5) 0.06159(5) 0.01785(16) Uani 1 1 d .
S4 S 0.78061(6) 0.66016(5) 0.21280(4) 0.01694(16) Uani 1 1 d .
P1 P 0.88150(6) 0.86175(5) 0.28527(5) 0.01600(16) Uani 1 1 d .
P2 P 0.68378(6) 0.86451(6) 0.15918(5) 0.01833(17) Uani 1 1 d .
P3 P 0.88246(6) 0.70360(5) -0.09390(5) 0.01731(17) Uani 1 1 d .
P4 P 1.07935(6) 0.70892(6) 0.03140(5) 0.01857(17) Uani 1 1 d .
Cl1 Cl 0.61729(6) 0.56300(6) 0.01811(5) 0.02784(19) Uani 1 1 d .
Cl2 Cl 1.03976(6) 0.55221(6) 0.28664(5) 0.02855(19) Uani 1 1 d .
C1 C 0.7778(2) 0.9206(2) 0.31147(18) 0.0210(7) Uani 1 1 d .
H1A H 0.7847 0.9150 0.3707 0.025 Uiso 1 1 calc R
H1B H 0.7804 0.9847 0.2984 0.025 Uiso 1 1 calc R
C2 C 0.6778(2) 0.8819(2) 0.26420(18) 0.0227(7) Uani 1 1 d .
H2A H 0.6229 0.9236 0.2655 0.027 Uiso 1 1 calc R
H2B H 0.6653 0.8247 0.2887 0.027 Uiso 1 1 calc R
C3 C 0.9818(2) 0.6378(2) -0.11844(19) 0.0225(7) Uani 1 1 d .
H3A H 0.9773 0.5749 -0.1021 0.027 Uiso 1 1 calc R
H3B H 0.9747 0.6395 -0.1779 0.027 Uiso 1 1 calc R
C4 C 1.0828(2) 0.6773(2) -0.07230(19) 0.0234(7) Uani 1 1 d .
H4A H 1.0976 0.7305 -0.1016 0.028 Uiso 1 1 calc R
H4B H 1.1365 0.6330 -0.0695 0.028 Uiso 1 1 calc R
C5 C 0.9787(3) 0.9465(2) 0.2960(2) 0.0246(7) Uani 1 1 d .
H5A H 0.9857 0.9782 0.3483 0.029 Uiso 1 1 calc R
H5B H 1.0432 0.9164 0.2990 0.029 Uiso 1 1 calc R
C6 C 0.9597(3) 1.0148(2) 0.2277(2) 0.0368(9) Uani 1 1 d .
H6A H 1.0151 1.0576 0.2382 0.044 Uiso 1 1 calc R
H6B H 0.8970 1.0464 0.2250 0.044 Uiso 1 1 calc R
H6C H 0.9547 0.9845 0.1757 0.044 Uiso 1 1 calc R
C7 C 0.9378(2) 0.7884(2) 0.37220(19) 0.0242(7) Uani 1 1 d .
H7A H 0.9770 0.7416 0.3535 0.029 Uiso 1 1 calc R
H7B H 0.9852 0.8240 0.4143 0.029 Uiso 1 1 calc R
C8 C 0.8634(3) 0.7431(2) 0.4116(2) 0.0325(9) Uani 1 1 d .
H8A H 0.8999 0.7056 0.4570 0.039 Uiso 1 1 calc R
H8B H 0.8173 0.7060 0.3711 0.039 Uiso 1 1 calc R
H8C H 0.8254 0.7886 0.4320 0.039 Uiso 1 1 calc R
C9 C 0.6683(3) 0.9778(2) 0.1165(2) 0.0333(9) Uani 1 1 d .
H9A H 0.6077 1.0043 0.1274 0.040 Uiso 1 1 calc R
H9B H 0.7263 1.0140 0.1461 0.040 Uiso 1 1 calc R
C10 C 0.6591(4) 0.9853(3) 0.0260(2) 0.0518(13) Uani 1 1 d .
H10A H 0.6511 1.0481 0.0096 0.062 Uiso 1 1 calc R
H10B H 0.6007 0.9514 -0.0045 0.062 Uiso 1 1 calc R
H10C H 0.7196 0.9613 0.0143 0.062 Uiso 1 1 calc R
C11 C 0.5644(3) 0.8086(3) 0.1077(2) 0.0439(11) Uani 1 1 d .
H11A H 0.5575 0.8002 0.0487 0.053 Uiso 1 1 calc R
H11B H 0.6266 0.8390 0.1379 0.053 Uiso 1 1 calc R
C12A C 0.5259(6) 0.7446(5) 0.1475(5) 0.0345(17) Uiso 0.50 1 d P
C12B C 0.4735(6) 0.8244(5) 0.1338(4) 0.0328(17) Uiso 0.50 1 d P
C13 C 0.8785(3) 0.8031(2) -0.1574(2) 0.0280(8) Uani 1 1 d .
H13A H 0.9458 0.8306 -0.1427 0.034 Uiso 1 1 calc R
H13B H 0.8642 0.7838 -0.2150 0.034 Uiso 1 1 calc R
C14 C 0.8037(4) 0.8735(3) -0.1515(3) 0.0567(14) Uani 1 1 d .
H14A H 0.8079 0.9231 -0.1879 0.068 Uiso 1 1 calc R
H14B H 0.8181 0.8953 -0.0952 0.068 Uiso 1 1 calc R
H14C H 0.7361 0.8481 -0.1674 0.068 Uiso 1 1 calc R
C15 C 0.7657(3) 0.6451(2) -0.14168(19) 0.0265(7) Uani 1 1 d .
H15A H 0.7577 0.5953 -0.1057 0.032 Uiso 1 1 calc R
H15B H 0.7092 0.6867 -0.1455 0.032 Uiso 1 1 calc R
C16 C 0.7586(3) 0.6081(3) -0.2259(2) 0.0369(9) Uani 1 1 d .
H16A H 0.6939 0.5784 -0.2468 0.044 Uiso 1 1 calc R
H16B H 0.8127 0.5650 -0.2227 0.044 Uiso 1 1 calc R
H16C H 0.7647 0.6568 -0.2626 0.044 Uiso 1 1 calc R
C17 C 1.1537(2) 0.6237(2) 0.0981(2) 0.0246(7) Uani 1 1 d .
H17A H 1.1494 0.6350 0.1544 0.030 Uiso 1 1 calc R
H17B H 1.1224 0.5649 0.0814 0.030 Uiso 1 1 calc R
C18 C 1.2643(3) 0.6174(3) 0.0996(2) 0.0330(8) Uani 1 1 d .
H18A H 1.2963 0.5699 0.1370 0.040 Uiso 1 1 calc R
H18B H 1.2974 0.6743 0.1181 0.040 Uiso 1 1 calc R
H18C H 1.2702 0.6041 0.0446 0.040 Uiso 1 1 calc R
C19 C 1.1555(3) 0.8103(2) 0.0527(2) 0.0302(8) Uani 1 1 d .
H19A H 1.1771 0.8195 0.1124 0.036 Uiso 1 1 calc R
H19B H 1.2164 0.8014 0.0336 0.036 Uiso 1 1 calc R
C20 C 1.1022(3) 0.8939(3) 0.0128(3) 0.0501(12) Uani 1 1 d .
H20A H 1.1474 0.9450 0.0269 0.060 Uiso 1 1 calc R
H20B H 1.0427 0.9043 0.0323 0.060 Uiso 1 1 calc R
H20C H 1.0821 0.8862 -0.0465 0.060 Uiso 1 1 calc R

loop_
_atom_site_aniso_label
_atom_site_aniso_U_11
_atom_site_aniso_U_22
_atom_site_aniso_U_33
_atom_site_aniso_U_23
_atom_site_aniso_U_13
_atom_site_aniso_U_12
Fe1 0.0160(2) 0.0151(2) 0.0164(2) -0.00041(17) 0.00380(17) -0.00094(17)
Fe2 0.0167(2) 0.0163(2) 0.0173(2) 0.00047(17) 0.00456(18) 0.00041(18)
Fe3 0.0145(2) 0.0131(2) 0.0150(2) -0.00140(16) 0.00541(17) -0.00034(17)
Fe4 0.0158(2) 0.0147(2) 0.0157(2) -0.00085(17) 0.00625(17) 0.00006(17)
S1 0.0159(4) 0.0181(4) 0.0196(4) -0.0036(3) 0.0070(3) -0.0022(3)
S2 0.0189(4) 0.0158(4) 0.0159(3) 0.0004(3) 0.0058(3) 0.0031(3)
S3 0.0199(4) 0.0138(4) 0.0201(4) -0.0013(3) 0.0058(3) 0.0009(3)
S4 0.0182(4) 0.0166(4) 0.0168(4) 0.0010(3) 0.0061(3) -0.0019(3)
P1 0.0171(4) 0.0153(4) 0.0159(4) -0.0018(3) 0.0049(3) -0.0013(3)
P2 0.0159(4) 0.0228(4) 0.0169(4) -0.0014(3) 0.0054(3) 0.0018(3)
P3 0.0192(4) 0.0178(4) 0.0162(4) 0.0006(3) 0.0069(3) 0.0028(3)
P4 0.0171(4) 0.0208(4) 0.0194(4) -0.0032(3) 0.0074(3) -0.0022(3)
Cl1 0.0222(4) 0.0279(4) 0.0275(4) 0.0034(3) -0.0038(3) -0.0074(3)
Cl2 0.0212(4) 0.0330(5) 0.0283(4) 0.0084(3) 0.0011(3) 0.0026(3)
C1 0.0262(19) 0.0213(17) 0.0172(15) -0.0029(13) 0.0085(14) 0.0021(13)
C2 0.0226(18) 0.0276(18) 0.0199(15) -0.0036(13) 0.0090(14) 0.0042(14)
C3 0.0222(18) 0.0268(17) 0.0199(16) -0.0022(14) 0.0080(14) 0.0031(14)
C4 0.0230(19) 0.0270(18) 0.0215(16) 0.0002(14) 0.0083(14) 0.0034(14)
C5 0.0252(19) 0.0239(17) 0.0256(17) -0.0045(14) 0.0085(15) -0.0086(14)
C6 0.043(2) 0.028(2) 0.039(2) 0.0028(16) 0.0114(18) -0.0157(17)
C7 0.0262(19) 0.0232(17) 0.0196(16) -0.0005(14) -0.0003(14) 0.0017(14)
C8 0.043(2) 0.031(2) 0.0193(17) 0.0052(14) 0.0014(16) -0.0040(16)
C9 0.045(2) 0.0286(19) 0.0277(18) 0.0017(15) 0.0120(17) 0.0174(17)
C10 0.091(4) 0.035(2) 0.035(2) 0.0131(18) 0.026(2) 0.027(2)
C11 0.015(2) 0.086(3) 0.029(2) -0.017(2) 0.0033(16) -0.0146(19)
C13 0.034(2) 0.0277(19) 0.0244(17) 0.0090(14) 0.0112(16) 0.0044(15)
C14 0.075(3) 0.048(3) 0.063(3) 0.038(2) 0.047(3) 0.036(2)
C15 0.0254(19) 0.0308(19) 0.0232(17) -0.0027(14) 0.0063(14) -0.0002(15)
C16 0.025(2) 0.057(3) 0.0248(18) -0.0114(17) 0.0000(16) -0.0046(18)
C17 0.0191(18) 0.0311(19) 0.0235(16) 0.0019(14) 0.0051(14) 0.0012(14)
C18 0.0213(19) 0.042(2) 0.035(2) 0.0015(17) 0.0063(16) 0.0042(16)
C19 0.027(2) 0.033(2) 0.0342(19) -0.0102(16) 0.0146(16) -0.0108(15)
C20 0.052(3) 0.025(2) 0.076(3) 0.000(2) 0.022(2) -0.0137(19)

loop_
_atom_type_symbol
_atom_type_description
_atom_type_scat_dispersion_real
_atom_type_scat_dispersion_imag
_atom_type_scat_source
C C 0.0033 0.0016 'International Tables Vol C Tables 4.2.6.8 and 6.1.1.4'
H H 0.0000 0.0000 'International Tables Vol C Tables 4.2.6.8 and 6.1.1.4'
P P 0.1023 0.0942 'International Tables Vol C Tables 4.2.6.8 and 6.1.1.4'
S S 0.1246 0.1234 'International Tables Vol C Tables 4.2.6.8 and 6.1.1.4'
Cl Cl 0.1484 0.1585 'International Tables Vol C Tables 4.2.6.8 and 6.1.1.4'
Fe Fe 0.3463 0.8444 'International Tables Vol C Tables 4.2.6.8 and 6.1.1.4'

loop_
_geom_angle_atom_site_label_1
_geom_angle_atom_site_label_2
_geom_angle_atom_site_label_3
_geom_angle
Cl1 Fe1 S3 113.70(3)
Cl1 Fe1 S4 113.75(3)
S3 Fe1 S4 106.71(3)
Cl1 Fe1 S2 114.83(3)
S3 Fe1 S2 103.29(3)
S4 Fe1 S2 103.44(3)
Cl1 Fe1 Fe2 145.66(3)
S3 Fe1 Fe2 54.53(2)
S4 Fe1 Fe2 54.45(2)
S2 Fe1 Fe2 99.50(3)
Cl1 Fe1 Fe4 142.33(3)
S3 Fe1 Fe4 52.92(2)
S4 Fe1 Fe4 103.90(3)
S2 Fe1 Fe4 51.98(2)
Fe2 Fe1 Fe4 61.451(16)
Cl1 Fe1 Fe3 142.30(3)
S3 Fe1 Fe3 103.99(3)
S4 Fe1 Fe3 52.86(2)
S2 Fe1 Fe3 52.14(2)
Fe2 Fe1 Fe3 61.451(16)
Fe4 Fe1 Fe3 63.496(15)
Cl2 Fe2 S4 115.41(3)
Cl2 Fe2 S3 114.50(3)
S4 Fe2 S3 105.88(3)
Cl2 Fe2 S1 113.64(3)
S4 Fe2 S1 102.88(3)
S3 Fe2 S1 103.12(3)
Cl2 Fe2 Fe1 147.51(3)
S4 Fe2 Fe1 54.07(2)
S3 Fe2 Fe1 54.04(2)
S1 Fe2 Fe1 98.85(3)
Cl2 Fe2 Fe4 141.43(3)
S4 Fe2 Fe4 103.10(3)
S3 Fe2 Fe4 52.56(2)
S1 Fe2 Fe4 52.06(2)
Fe1 Fe2 Fe4 60.831(15)
Cl2 Fe2 Fe3 142.26(3)
S4 Fe2 Fe3 52.55(2)
S3 Fe2 Fe3 103.15(3)
S1 Fe2 Fe3 51.86(2)
Fe1 Fe2 Fe3 60.896(16)
Fe4 Fe2 Fe3 63.097(15)
P2 Fe3 S2 86.33(3)
P2 Fe3 S1 157.56(3)
S2 Fe3 S1 97.62(3)
P2 Fe3 S4 95.87(3)
S2 Fe3 S4 104.23(3)
S1 Fe3 S4 104.44(3)
P2 Fe3 P1 82.53(3)
S2 Fe3 P1 157.02(3)
S1 Fe3 P1 85.64(3)
S4 Fe3 P1 96.88(3)
P2 Fe3 Fe1 102.59(3)
S2 Fe3 Fe1 53.11(2)
S1 Fe3 Fe1 97.32(3)
S4 Fe3 Fe1 52.70(2)
P1 Fe3 Fe1 149.30(3)
P2 Fe3 Fe2 148.41(3)
S2 Fe3 Fe2 97.21(2)
S1 Fe3 Fe2 53.26(2)
S4 Fe3 Fe2 52.75(2)
P1 Fe3 Fe2 102.81(3)
Fe1 Fe3 Fe2 57.654(15)
P2 Fe3 Fe4 135.84(3)
S2 Fe3 Fe4 49.80(2)
S1 Fe3 Fe4 50.23(2)
S4 Fe3 Fe4 99.41(2)
P1 Fe3 Fe4 135.49(3)
Fe1 Fe3 Fe4 58.189(14)
Fe2 Fe3 Fe4 58.418(14)
S2 Fe4 P3 87.33(3)
S2 Fe4 P4 156.85(3)
P3 Fe4 P4 82.64(3)
S2 Fe4 S1 97.66(3)
P3 Fe4 S1 160.03(3)
P4 Fe4 S1 85.45(3)
S2 Fe4 S3 104.33(3)
P3 Fe4 S3 92.78(3)
P4 Fe4 S3 96.97(3)
S1 Fe4 S3 104.57(3)
S2 Fe4 Fe1 53.23(2)
P3 Fe4 Fe1 101.15(3)
P4 Fe4 Fe1 149.40(3)
S1 Fe4 Fe1 97.26(2)
S3 Fe4 Fe1 52.75(2)
S2 Fe4 Fe2 97.46(2)
P3 Fe4 Fe2 145.49(3)
P4 Fe4 Fe2 102.62(3)
S1 Fe4 Fe2 53.25(2)
S3 Fe4 Fe2 52.85(2)
Fe1 Fe4 Fe2 57.719(15)
S2 Fe4 Fe3 50.06(2)
P3 Fe4 Fe3 137.30(3)
P4 Fe4 Fe3 135.09(3)
S1 Fe4 Fe3 50.03(2)
S3 Fe4 Fe3 99.60(2)
Fe1 Fe4 Fe3 58.315(15)
Fe2 Fe4 Fe3 58.485(14)
Fe3 S1 Fe4 79.74(3)
Fe3 S1 Fe2 74.88(3)
Fe4 S1 Fe2 74.69(3)
Fe4 S2 Fe3 80.14(3)
Fe4 S2 Fe1 74.79(3)
Fe3 S2 Fe1 74.75(3)
Fe1 S3 Fe4 74.33(3)
Fe1 S3 Fe2 71.44(3)
Fe4 S3 Fe2 74.59(3)
Fe1 S4 Fe3 74.44(3)
Fe1 S4 Fe2 71.48(3)
Fe3 S4 Fe2 74.70(3)
C5 P1 C1 104.15(15)
C5 P1 C7 101.05(15)
C1 P1 C7 106.50(15)
C5 P1 Fe3 118.43(11)
C1 P1 Fe3 110.73(10)
C7 P1 Fe3 114.71(11)
C2 P2 C9 102.88(15)
C2 P2 C11 105.13(16)
C9 P2 C11 103.6(2)
C2 P2 Fe3 108.07(11)
C9 P2 Fe3 118.48(13)
C11 P2 Fe3 117.04(14)
C3 P3 C15 105.64(15)
C3 P3 C13 102.26(15)
C15 P3 C13 104.10(17)
C3 P3 Fe4 107.63(10)
C15 P3 Fe4 116.12(11)
C13 P3 Fe4 119.50(12)
C19 P4 C17 104.91(17)
C19 P4 C4 104.07(16)
C17 P4 C4 105.10(15)
C19 P4 Fe4 117.16(12)
C17 P4 Fe4 112.78(11)
C4 P4 Fe4 111.74(11)
C2 C1 P1 110.5(2)
C1 C2 P2 107.5(2)
C4 C3 P3 108.3(2)
C3 C4 P4 109.8(2)
C6 C5 P1 114.8(2)
C8 C7 P1 115.2(2)
C10 C9 P2 116.1(3)
C12A C11 C12B 58.7(4)
C12A C11 P2 120.1(4)
C12B C11 P2 121.0(4)
C11 C12A C12B 64.2(5)
C12A C12B C11 57.1(5)
C14 C13 P3 116.5(2)
C16 C15 P3 115.1(2)
C18 C17 P4 116.6(2)
C20 C19 P4 114.3(3)

loop_
_geom_bond_atom_site_label_1
_geom_bond_atom_site_label_2
_geom_bond_distance
Fe1 Cl1 2.2252(9)
Fe1 S3 2.2806(9)
Fe1 S4 2.2810(8)
Fe1 S2 2.2899(9)
Fe1 Fe2 2.6710(6)
Fe1 Fe4 2.7586(6)
Fe1 Fe3 2.7623(6)
Fe2 Cl2 2.2447(9)
Fe2 S4 2.2918(9)
Fe2 S3 2.2946(8)
Fe2 S1 2.3054(9)
Fe2 Fe4 2.7751(6)
Fe2 Fe3 2.7771(6)
Fe3 P2 2.2592(9)
Fe3 S2 2.2606(8)
Fe3 S1 2.2624(9)
Fe3 S4 2.2859(8)
Fe3 P1 2.2877(8)
Fe3 Fe4 2.9050(6)
Fe4 S2 2.2522(9)
Fe4 P3 2.2544(9)
Fe4 P4 2.2660(9)
Fe4 S1 2.2692(8)
Fe4 S3 2.2856(8)
P1 C5 1.826(3)
P1 C1 1.839(3)
P1 C7 1.843(3)
P2 C2 1.829(3)
P2 C9 1.838(4)
P2 C11 1.854(4)
P3 C3 1.830(3)
P3 C15 1.831(3)
P3 C13 1.835(3)
P4 C19 1.831(3)
P4 C17 1.835(3)
P4 C4 1.840(3)
C1 C2 1.520(4)
C3 C4 1.531(4)
C5 C6 1.520(5)
C7 C8 1.530(5)
C9 C10 1.515(5)
C11 C12A 1.363(8)
C11 C12B 1.462(8)
C12A C12B 1.388(10)
C13 C14 1.502(5)
C15 C16 1.516(4)
C17 C18 1.530(4)
C19 C20 1.522(5)
